data_7235211
loop_
_publ_author_name
'Rozhkov, Anton V.'
'Ivanov, Daniil M.'
'Novikov, Alexander S.'
'Ananyev, Ivan V.'
'Bokach, Nadezhda A.'
'Kukushkin, Vadim Yu.'

_publ_section_title
;
 Metal-involving halogen bond Ar--I&#x22EF;[dz2PtII] in a platinum
 acetylacetonate complex
;
_journal_issue 3
_journal_name_full CrystEngComm
_journal_page_first 554
_journal_page_last 563
_journal_paper_doi 10.1039/C9CE01568J
_journal_volume 22
_journal_year 2020
_chemical_formula_moiety 'C10 H14 O4 Pt, 2(C6 F3 I3)'
_chemical_formula_sum 'C22 H14 F6 I6 O4 Pt'
_chemical_formula_weight 1412.82
_space_group_crystal_system monoclinic
_space_group_IT_number 14
_space_group_name_Hall '-P 2ybc'
_space_group_name_H-M_alt 'P 1 21/c 1'
_atom_sites_solution_hydrogens geom
_audit_creation_method SHELXL-2014/6
_audit_update_record
;
2019-08-31 deposited with the CCDC.	2019-11-19 downloaded from the CCDC.
;
_cell_angle_alpha 90
_cell_angle_beta 99.8480(10)
_cell_angle_gamma 90
_cell_formula_units_Z 2
_cell_length_a 12.1462(4)
_cell_length_b 17.8660(6)
_cell_length_c 7.3776(2)
_cell_measurement_reflns_used 224
_cell_measurement_temperature 100(2)
_cell_measurement_theta_max 25
_cell_measurement_theta_min 3
_cell_volume 1577.38(9)
_computing_cell_refinement 'Bruker SAINT'
_computing_data_collection 'Bruker APEX II'
_computing_data_reduction 'Bruker SAINT'
_computing_molecular_graphics 'Bruker SHELXTL'
_computing_publication_material 'Bruker SHELXTL'
_computing_structure_refinement 'SHELXL-97 (Sheldrick, 1997)'
_computing_structure_solution 'SHELXS-97 (Sheldrick, 1997)'
_diffrn_ambient_temperature 100(2)
_diffrn_measured_fraction_theta_full 0.998
_diffrn_measured_fraction_theta_max 0.999
_diffrn_measurement_device_type 'Bruker APEX II CCD area detector''
_diffrn_measurement_method 'omega scans'
_diffrn_radiation_type MoK\a
_diffrn_radiation_wavelength 0.71073
_diffrn_reflns_av_R_equivalents 0.0302
_diffrn_reflns_av_unetI/netI 0.0222
_diffrn_reflns_Laue_measured_fraction_full 0.998
_diffrn_reflns_Laue_measured_fraction_max 0.999
_diffrn_reflns_limit_h_max 17
_diffrn_reflns_limit_h_min -16
_diffrn_reflns_limit_k_max 25
_diffrn_reflns_limit_k_min -25
_diffrn_reflns_limit_l_max 10
_diffrn_reflns_limit_l_min -10
_diffrn_reflns_number 20875
_diffrn_reflns_point_group_measured_fraction_full 0.998
_diffrn_reflns_point_group_measured_fraction_max 0.999
_diffrn_reflns_theta_full 25.242
_diffrn_reflns_theta_max 29.998
_diffrn_reflns_theta_min 1.702
_exptl_absorpt_coefficient_mu 10.382
_exptl_absorpt_correction_T_max 0.486
_exptl_absorpt_correction_T_min 0.155
_exptl_absorpt_correction_type multi-scan
_exptl_absorpt_process_details SADABS
_exptl_crystal_colour colorless
_exptl_crystal_density_diffrn 2.975
_exptl_crystal_description prism
_exptl_crystal_F_000 1256
_exptl_crystal_size_max 0.271
_exptl_crystal_size_mid 0.133
_exptl_crystal_size_min 0.083
_refine_diff_density_max 0.733
_refine_diff_density_min -1.144
_refine_diff_density_rms 0.154
_refine_ls_extinction_method none
_refine_ls_goodness_of_fit_ref 1.143
_refine_ls_hydrogen_treatment constr
_refine_ls_matrix_type full
_refine_ls_number_parameters 180
_refine_ls_number_reflns 4595
_refine_ls_number_restraints 0
_refine_ls_restrained_S_all 1.143
_refine_ls_R_factor_all 0.0262
_refine_ls_R_factor_gt 0.0228
_refine_ls_shift/su_max 0.001
_refine_ls_shift/su_mean 0.000
_refine_ls_structure_factor_coef Fsqd
_refine_ls_weighting_details 'w=1/[\s^2^(Fo^2^)+(0.0179P)^2^+1.2821P] where P=(Fo^2^+2Fc^2^)/3'
_refine_ls_weighting_scheme calc
_refine_ls_wR_factor_gt 0.0477
_refine_ls_wR_factor_ref 0.0489
_reflns_Friedel_coverage 0.000
_reflns_number_gt 4208
_reflns_number_total 4595
_reflns_threshold_expression I>2\s(I)
_cod_data_source_file c9ce01568j2.cif
_cod_data_source_block 150
_cod_depositor_comments
;Adding full bibliography for 7235207--7235212.cif.

 Adding full bibliography for 7235207--7235212.cif.
;
_cod_original_sg_symbol_H-M 'P 21/c'
_cod_database_code 7235211
_shelx_space_group_comment
;
The symmetry employed for this shelxl refinement is uniquely defined
by the following loop, which should always be used as a source of
symmetry information in preference to the above space-group names.
They are only intended as comments.
;
_shelx_estimated_absorpt_t_min 0.165
_shelx_estimated_absorpt_t_max 0.479
_shelxl_version_number 2014/6

loop_
_space_group_symop_operation_xyz
'x, y, z'
'-x, y+1/2, -z+1/2'
'-x, -y, -z'
'x, -y-1/2, z-1/2'

loop_
_atom_site_label
_atom_site_type_symbol
_atom_site_fract_x
_atom_site_fract_y
_atom_site_fract_z
_atom_site_U_iso_or_equiv
_atom_site_adp_type
_atom_site_occupancy
_atom_site_site_symmetry_order
_atom_site_calc_flag
_atom_site_refinement_flags_posn
_atom_site_refinement_flags_adp
_atom_site_refinement_flags_occupancy
Pt1 Pt 0.0000 0.5000 0.0000 0.02178(4) Uani 1 2 d S . P
O1 O 0.09799(19) 0.53705(13) 0.2263(3) 0.0266(5) Uani 1 1 d . . .
O2 O -0.03373(19) 0.40209(13) 0.1042(3) 0.0262(5) Uani 1 1 d . . .
C1 C 0.1192(3) 0.49753(19) 0.3736(5) 0.0262(6) Uani 1 1 d . . .
C1A C 0.1969(3) 0.5337(2) 0.5282(5) 0.0331(7) Uani 1 1 d . . .
H1AA H 0.1989 0.5878 0.5068 0.050 Uiso 1 1 calc R U .
H1AB H 0.2721 0.5129 0.5345 0.050 Uiso 1 1 calc R U .
H1AC H 0.1706 0.5242 0.6444 0.050 Uiso 1 1 calc R U .
C2 C 0.0779(3) 0.4257(2) 0.3979(4) 0.0277(7) Uani 1 1 d . . .
H2A H 0.1003 0.4037 0.5156 0.033 Uiso 1 1 calc R U .
C3 C 0.0079(3) 0.38300(19) 0.2693(5) 0.0271(7) Uani 1 1 d . . .
C3A C -0.0258(4) 0.3056(2) 0.3205(6) 0.0382(8) Uani 1 1 d . . .
H3AA H -0.1025 0.2953 0.2593 0.057 Uiso 1 1 calc R U .
H3AB H -0.0218 0.3026 0.4541 0.057 Uiso 1 1 calc R U .
H3AC H 0.0248 0.2686 0.2814 0.057 Uiso 1 1 calc R U .
I1S I 0.70038(2) 0.37887(2) 0.88936(4) 0.03518(6) Uani 1 1 d . . .
I2S I 0.20631(2) 0.37751(2) 0.93561(3) 0.02773(5) Uani 1 1 d . . .
I3S I 0.45377(2) 0.08672(2) 0.88661(3) 0.03142(6) Uani 1 1 d . . .
F1S F 0.64406(16) 0.20668(12) 0.8796(3) 0.0349(5) Uani 1 1 d . . .
F2S F 0.45081(17) 0.43319(11) 0.8994(3) 0.0325(4) Uani 1 1 d . . .
F3S F 0.26326(16) 0.20433(11) 0.9244(3) 0.0314(4) Uani 1 1 d . . .
C1S C 0.5497(3) 0.24414(18) 0.8907(4) 0.0244(6) Uani 1 1 d . . .
C2S C 0.5519(3) 0.32147(18) 0.8946(4) 0.0235(6) Uani 1 1 d . . .
C3S C 0.4523(3) 0.35777(17) 0.9019(4) 0.0220(6) Uani 1 1 d . . .
C4S C 0.3536(3) 0.32030(17) 0.9125(4) 0.0220(6) Uani 1 1 d . . .
C5S C 0.3566(3) 0.24273(17) 0.9119(4) 0.0233(6) Uani 1 1 d . . .
C6S C 0.4536(3) 0.20285(17) 0.8989(4) 0.0231(6) Uani 1 1 d . . .

loop_
_atom_site_aniso_label
_atom_site_aniso_U_11
_atom_site_aniso_U_22
_atom_site_aniso_U_33
_atom_site_aniso_U_23
_atom_site_aniso_U_13
_atom_site_aniso_U_12
Pt1 0.01552(7) 0.02721(9) 0.02274(8) 0.00371(6) 0.00367(6) 0.00157(6)
O1 0.0221(11) 0.0311(12) 0.0259(11) 0.0019(9) 0.0020(9) -0.0012(9)
O2 0.0245(11) 0.0273(11) 0.0268(11) 0.0043(9) 0.0044(9) -0.0003(9)
C1 0.0196(14) 0.0365(17) 0.0231(15) 0.0009(13) 0.0055(12) 0.0071(13)
C1A 0.0247(16) 0.046(2) 0.0274(17) -0.0015(15) 0.0018(13) -0.0010(15)
C2 0.0270(16) 0.0350(17) 0.0217(15) 0.0074(13) 0.0058(12) 0.0055(14)
C3 0.0237(15) 0.0301(16) 0.0295(17) 0.0054(13) 0.0100(13) 0.0069(13)
C3A 0.047(2) 0.0290(18) 0.038(2) 0.0077(15) 0.0063(17) 0.0010(16)
I1S 0.02654(11) 0.03558(12) 0.04448(14) -0.00083(10) 0.00905(9) -0.01075(9)
I2S 0.02497(10) 0.03237(11) 0.02603(11) -0.00054(8) 0.00486(8) 0.00564(8)
I3S 0.03901(13) 0.01743(9) 0.03493(12) 0.00300(8) -0.00189(9) 0.00065(8)
F1S 0.0258(10) 0.0294(10) 0.0499(13) 0.0011(9) 0.0077(9) 0.0050(8)
F2S 0.0412(12) 0.0162(8) 0.0421(12) -0.0008(8) 0.0129(9) -0.0023(8)
F3S 0.0248(9) 0.0274(10) 0.0427(12) 0.0013(8) 0.0072(8) -0.0086(8)
C1S 0.0230(14) 0.0238(15) 0.0265(15) 0.0000(12) 0.0042(12) 0.0028(12)
C2S 0.0229(14) 0.0230(14) 0.0252(15) 0.0015(12) 0.0058(12) -0.0031(12)
C3S 0.0279(15) 0.0187(13) 0.0194(14) 0.0004(11) 0.0041(11) -0.0007(11)
C4S 0.0218(14) 0.0236(14) 0.0204(14) -0.0006(11) 0.0029(11) 0.0000(11)
C5S 0.0236(14) 0.0235(14) 0.0222(14) -0.0007(11) 0.0022(11) -0.0071(12)
C6S 0.0282(15) 0.0168(13) 0.0232(14) 0.0027(11) 0.0019(12) -0.0017(12)

loop_
_atom_type_symbol
_atom_type_description
_atom_type_scat_dispersion_real
_atom_type_scat_dispersion_imag
_atom_type_scat_source
C C 0.0033 0.0016 'International Tables Vol C Tables 4.2.6.8 and 6.1.1.4'
H H 0.0000 0.0000 'International Tables Vol C Tables 4.2.6.8 and 6.1.1.4'
O O 0.0106 0.0060 'International Tables Vol C Tables 4.2.6.8 and 6.1.1.4'
F F 0.0171 0.0103 'International Tables Vol C Tables 4.2.6.8 and 6.1.1.4'
I I -0.4742 1.8119 'International Tables Vol C Tables 4.2.6.8 and 6.1.1.4'
Pt Pt -1.7033 8.3905 'International Tables Vol C Tables 4.2.6.8 and 6.1.1.4'

loop_
_geom_angle_atom_site_label_1
_geom_angle_atom_site_label_2
_geom_angle_atom_site_label_3
_geom_angle
_geom_angle_site_symmetry_1
_geom_angle_site_symmetry_3
O2 Pt1 O2 180.0 . 3_565
O2 Pt1 O1 95.85(9) . .
O2 Pt1 O1 84.15(9) 3_565 .
O2 Pt1 O1 84.15(9) . 3_565
O2 Pt1 O1 95.85(9) 3_565 3_565
O1 Pt1 O1 180.0 . 3_565
C1 O1 Pt1 122.1(2) . .
C3 O2 Pt1 121.9(2) . .
O1 C1 C2 126.0(3) . .
O1 C1 C1A 114.6(3) . .
C2 C1 C1A 119.4(3) . .
C1 C1A H1AA 109.5 . .
C1 C1A H1AB 109.5 . .
H1AA C1A H1AB 109.5 . .
C1 C1A H1AC 109.5 . .
H1AA C1A H1AC 109.5 . .
H1AB C1A H1AC 109.5 . .
C3 C2 C1 127.3(3) . .
C3 C2 H2A 116.3 . .
C1 C2 H2A 116.3 . .
O2 C3 C2 126.8(3) . .
O2 C3 C3A 113.7(3) . .
C2 C3 C3A 119.5(3) . .
C3 C3A H3AA 109.5 . .
C3 C3A H3AB 109.5 . .
H3AA C3A H3AB 109.5 . .
C3 C3A H3AC 109.5 . .
H3AA C3A H3AC 109.5 . .
H3AB C3A H3AC 109.5 . .
F1S C1S C2S 119.1(3) . .
F1S C1S C6S 118.1(3) . .
C2S C1S C6S 122.9(3) . .
C3S C2S C1S 117.1(3) . .
C3S C2S I1S 122.5(2) . .
C1S C2S I1S 120.4(2) . .
F2S C3S C2S 118.6(3) . .
F2S C3S C4S 118.3(3) . .
C2S C3S C4S 123.1(3) . .
C5S C4S C3S 117.4(3) . .
C5S C4S I2S 120.7(2) . .
C3S C4S I2S 121.9(2) . .
F3S C5S C4S 119.3(3) . .
F3S C5S C6S 118.5(3) . .
C4S C5S C6S 122.2(3) . .
C1S C6S C5S 117.2(3) . .
C1S C6S I3S 121.4(2) . .
C5S C6S I3S 121.4(2) . .

loop_
_geom_bond_atom_site_label_1
_geom_bond_atom_site_label_2
_geom_bond_distance
_geom_bond_site_symmetry_2
Pt1 O2 1.981(2) .
Pt1 O2 1.982(2) 3_565
Pt1 O1 1.991(2) .
Pt1 O1 1.991(2) 3_565
O1 C1 1.284(4) .
O2 C3 1.283(4) .
C1 C2 1.401(5) .
C1 C1A 1.497(5) .
C1A H1AA 0.9800 .
C1A H1AB 0.9800 .
C1A H1AC 0.9800 .
C2 C3 1.388(5) .
C2 H2A 0.9500 .
C3 C3A 1.509(5) .
C3A H3AA 0.9800 .
C3A H3AB 0.9800 .
C3A H3AC 0.9800 .
I1S C2S 2.081(3) .
I2S C4S 2.093(3) .
I3S C6S 2.077(3) .
F1S C1S 1.342(4) .
F2S C3S 1.348(3) .
F3S C5S 1.341(3) .
C1S C2S 1.382(4) .
C1S C6S 1.391(4) .
C2S C3S 1.381(4) .
C3S C4S 1.387(4) .
C4S C5S 1.386(4) .
C5S C6S 1.394(4) .

loop_
_geom_torsion_atom_site_label_1
_geom_torsion_atom_site_label_2
_geom_torsion_atom_site_label_3
_geom_torsion_atom_site_label_4
_geom_torsion
Pt1 O1 C1 C2 -0.6(4)
Pt1 O1 C1 C1A 178.5(2)
O1 C1 C2 C3 0.8(6)
C1A C1 C2 C3 -178.2(3)
Pt1 O2 C3 C2 1.4(5)
Pt1 O2 C3 C3A -178.6(2)
C1 C2 C3 O2 -1.3(6)
C1 C2 C3 C3A 178.7(3)
F1S C1S C2S C3S 178.6(3)
C6S C1S C2S C3S -1.8(5)
F1S C1S C2S I1S -1.4(4)
C6S C1S C2S I1S 178.2(2)
C1S C2S C3S F2S -177.7(3)
I1S C2S C3S F2S 2.3(4)
C1S C2S C3S C4S 2.5(5)
I1S C2S C3S C4S -177.5(2)
F2S C3S C4S C5S 178.9(3)
C2S C3S C4S C5S -1.3(5)
F2S C3S C4S I2S -2.7(4)
C2S C3S C4S I2S 177.1(2)
C3S C4S C5S F3S 179.1(3)
I2S C4S C5S F3S 0.7(4)
C3S C4S C5S C6S -0.8(5)
I2S C4S C5S C6S -179.2(2)
F1S C1S C6S C5S 179.5(3)
C2S C1S C6S C5S -0.1(5)
F1S C1S C6S I3S -1.8(4)
C2S C1S C6S I3S 178.6(3)
F3S C5S C6S C1S -178.4(3)
C4S C5S C6S C1S 1.5(5)
F3S C5S C6S I3S 2.9(4)
C4S C5S C6S I3S -177.2(2)
